data_4123146
loop_
_publ_author_name
'Li, Jianfeng'
'Peng, Qian'
'Oliver, Allen G.'
'Alp, E. Ercan'
'Hu, Michael Y.'
'Zhao, Jiyong'
'Sage, J. Timothy'
'Scheidt, W. Robert'

_publ_section_title
;
 Comprehensive Fe-Ligand Vibration Identification in {FeNO}(6) Hemes.
;
_journal_name_full 'Journal of the American Chemical Society'
_journal_page_first 141218154634001
_journal_paper_doi 10.1021/ja5105766
_journal_year 2014
_chemical_formula_moiety '(C40 H50 Fe N7 O), (Cl O4), 0.5(C H2 Cl2)'
_chemical_formula_sum 'C40.5 H51 Cl2 Fe N7 O5'
_chemical_formula_weight 842.63
_chemical_name_common 'Fe(III)(OEP)(2-MeHIm)(NO), ClO4'
_chemical_name_systematic
; 
 ? 
;
_space_group_IT_number 2
_space_group_name_Hall '-P 1'
_symmetry_cell_setting triclinic
_symmetry_space_group_name_Hall '-P 1'
_symmetry_space_group_name_H-M 'P -1'
_atom_sites_solution_hydrogens geom
_atom_sites_solution_primary direct
_atom_sites_solution_secondary difmap
_audit_creation_method SHELXL-97
_cell_angle_alpha 93.915(4)
_cell_angle_beta 106.122(4)
_cell_angle_gamma 112.247(4)
_cell_formula_units_Z 2
_cell_length_a 10.9333(11)
_cell_length_b 13.7311(13)
_cell_length_c 15.0616(15)
_cell_measurement_reflns_used 9958
_cell_measurement_temperature 100(2)
_cell_measurement_theta_max 26.4843
_cell_measurement_theta_min 2.3757
_cell_volume 1971.9(3)
_computing_cell_refinement 'APEX2/SAINT (Bruker, 2007)'
_computing_data_collection 'APEX2 (Bruker, 2008)'
_computing_data_reduction 'SAINT/XPREP (Bruker, 2007; Sheldrick, 2008)'
_computing_molecular_graphics 'XP (Sheldrick, 2008)'
_computing_publication_material 'XCIF (Sheldrick, 2008)/enCIFer (CCDC, 2005)'
_computing_structure_refinement 'XL (Sheldrick, 2008)'
_computing_structure_solution 'XS (Sheldrick, 2008)'
_diffrn_ambient_temperature 100(2)
_diffrn_measured_fraction_theta_full 0.977
_diffrn_measured_fraction_theta_max 0.977
_diffrn_measurement_device_type 'Brucker d8 ApexII CCD diffractometer'
_diffrn_measurement_method '\f and \w scans'
_diffrn_radiation_monochromator graphite
_diffrn_radiation_source 'fine-focus sealed tube'
_diffrn_radiation_type MoK\a
_diffrn_radiation_wavelength 0.71073
_diffrn_reflns_av_R_equivalents 0.0256
_diffrn_reflns_av_sigmaI/netI 0.0235
_diffrn_reflns_limit_h_max 13
_diffrn_reflns_limit_h_min -13
_diffrn_reflns_limit_k_max 17
_diffrn_reflns_limit_k_min -17
_diffrn_reflns_limit_l_max 18
_diffrn_reflns_limit_l_min -18
_diffrn_reflns_number 28604
_diffrn_reflns_theta_full 26.56
_diffrn_reflns_theta_max 26.56
_diffrn_reflns_theta_min 1.43
_exptl_absorpt_coefficient_mu 0.572
_exptl_absorpt_correction_T_max 0.9090
_exptl_absorpt_correction_T_min 0.7551
_exptl_absorpt_correction_type multi-scan
_exptl_absorpt_process_details 'Sheldrick, G. M. (2008) SADABS. University of G\"ottingen, Germany.'
_exptl_crystal_colour black
_exptl_crystal_density_diffrn 1.419
_exptl_crystal_density_method 'not measured'
_exptl_crystal_description cubic
_exptl_crystal_F_000 886
_exptl_crystal_size_max 0.52
_exptl_crystal_size_mid 0.43
_exptl_crystal_size_min 0.17
_refine_diff_density_max 1.618
_refine_diff_density_min -0.547
_refine_diff_density_rms 0.085
_refine_ls_extinction_method none
_refine_ls_goodness_of_fit_ref 1.039
_refine_ls_hydrogen_treatment constr
_refine_ls_matrix_type full
_refine_ls_number_parameters 561
_refine_ls_number_reflns 8039
_refine_ls_number_restraints 0
_refine_ls_restrained_S_all 1.039
_refine_ls_R_factor_all 0.0615
_refine_ls_R_factor_gt 0.0540
_refine_ls_shift/su_max 0.001
_refine_ls_shift/su_mean 0.000
_refine_ls_structure_factor_coef Fsqd
_refine_ls_weighting_details 'calc w=1/[\s^2^(Fo^2^)+(0.0799P)^2^+3.5795P] where P=(Fo^2^+2Fc^2^)/3'
_refine_ls_weighting_scheme calc
_refine_ls_wR_factor_gt 0.1471
_refine_ls_wR_factor_ref 0.1564
_reflns_number_gt 7053
_reflns_number_total 8039
_reflns_threshold_expression >2sigma(I)
_cod_data_source_file ja5105766_si_002.cif
_cod_data_source_block jfli58_0m
_cod_original_sg_symbol_H-M P-1
_cod_original_formula_sum 'C40.50 H51 Cl2 Fe N7 O5'
_cod_database_code 4123146

loop_
_symmetry_equiv_pos_as_xyz
'x, y, z'
'-x, -y, -z'

loop_
_atom_site_label
_atom_site_type_symbol
_atom_site_fract_x
_atom_site_fract_y
_atom_site_fract_z
_atom_site_U_iso_or_equiv
_atom_site_adp_type
_atom_site_occupancy
_atom_site_symmetry_multiplicity
_atom_site_calc_flag
_atom_site_refinement_flags
_atom_site_disorder_assembly
_atom_site_disorder_group
Fe1 Fe 0.98512(4) 0.75369(3) 0.69567(2) 0.01706(12) Uani 1 1 d . . .
N1 N 0.8416(2) 0.81270(17) 0.65430(15) 0.0188(4) Uani 1 1 d . . .
N2 N 0.9810(2) 0.72524(17) 0.56262(14) 0.0180(4) Uani 1 1 d . . .
N3 N 1.1167(2) 0.68391(18) 0.73516(15) 0.0205(4) Uani 1 1 d . . .
N4 N 0.9885(2) 0.78073(18) 0.82803(15) 0.0226(5) Uani 1 1 d . . .
N5 N 0.8217(2) 0.60856(17) 0.66774(15) 0.0189(4) Uani 1 1 d . . .
N6 N 0.6585(2) 0.45661(19) 0.66972(17) 0.0263(5) Uani 1 1 d . . .
H6D H 0.6091 0.4021 0.6908 0.032 Uiso 1 1 calc R . .
N7 N 1.1159(2) 0.87218(18) 0.71946(16) 0.0233(5) Uani 1 1 d . . .
O1 O 1.2072(2) 0.95387(17) 0.74054(18) 0.0413(6) Uani 1 1 d . . .
C(A1 C 0.7826(3) 0.8496(2) 0.7098(2) 0.0249(6) Uani 1 1 d . . .
C(A2 C 0.7898(3) 0.8304(2) 0.56633(18) 0.0205(5) Uani 1 1 d . . .
C(A3 C 0.9141(3) 0.7583(2) 0.48713(17) 0.0204(5) Uani 1 1 d . . .
C(A4 C 1.0497(3) 0.67436(19) 0.52914(17) 0.0181(5) Uani 1 1 d . . .
C(A5 C 1.1611(3) 0.6332(2) 0.67779(18) 0.0192(5) Uani 1 1 d . . .
C(A6 C 1.1908(3) 0.6866(2) 0.82616(19) 0.0239(5) Uani 1 1 d . . .
C(A7 C 1.0821(3) 0.7733(2) 0.90670(19) 0.0269(6) Uani 1 1 d . . .
C(A8 C 0.9100(3) 0.8219(2) 0.8601(2) 0.0283(6) Uani 1 1 d . . .
C(B1 C 0.6890(3) 0.8915(3) 0.6546(2) 0.0306(6) Uani 1 1 d . . .
C(B2 C 0.6928(3) 0.8783(2) 0.56578(19) 0.0232(5) Uani 1 1 d . . .
C(B3 C 0.9445(3) 0.7297(2) 0.40468(18) 0.0211(5) Uani 1 1 d . . .
C(B4 C 1.0284(3) 0.67733(19) 0.43053(18) 0.0195(5) Uani 1 1 d . . .
C(B5 C 1.2587(3) 0.5958(2) 0.73406(19) 0.0220(5) Uani 1 1 d . . .
C(B6 C 1.2804(3) 0.6318(2) 0.8257(2) 0.0250(6) Uani 1 1 d . . .
C(B7 C 1.0580(3) 0.8073(3) 0.9899(2) 0.0326(7) Uani 1 1 d . . .
C(B8 C 0.9515(4) 0.8369(3) 0.9616(2) 0.0347(7) Uani 1 1 d . . .
C(M1 C 0.8240(3) 0.8062(2) 0.48879(18) 0.0221(5) Uani 1 1 d . . .
H(MA H 0.7820 0.8239 0.4317 0.027 Uiso 1 1 calc R . .
C(M2 C 1.1288(3) 0.6273(2) 0.58198(18) 0.0192(5) Uani 1 1 d . . .
H(MB H 1.1637 0.5877 0.5496 0.023 Uiso 1 1 calc R . .
C(M3 C 1.1794(3) 0.7324(2) 0.90613(19) 0.0280(6) Uani 1 1 d . . .
H(MC H 1.2432 0.7360 0.9651 0.034 Uiso 1 1 calc R . .
C(M4 C 0.8128(3) 0.8527(3) 0.8053(2) 0.0313(6) Uani 1 1 d . . .
H(MD H 0.7623 0.8783 0.8357 0.038 Uiso 1 1 calc R . .
C1 C 0.7768(3) 0.5410(2) 0.72268(19) 0.0238(5) Uani 1 1 d . . .
C2 C 0.7275(3) 0.5633(2) 0.57774(18) 0.0220(5) Uani 1 1 d . . .
H2A H 0.7327 0.5942 0.5236 0.026 Uiso 1 1 calc R . .
C3 C 0.6278(3) 0.4692(2) 0.5782(2) 0.0266(6) Uani 1 1 d . . .
H3A H 0.5514 0.4213 0.5257 0.032 Uiso 1 1 calc R . .
C4 C 0.8357(4) 0.5469(3) 0.8250(2) 0.0379(7) Uani 1 1 d . . .
H4A H 0.9207 0.6134 0.8522 0.057 Uiso 1 1 calc R . .
H4B H 0.8585 0.4852 0.8353 0.057 Uiso 1 1 calc R . .
H4C H 0.7668 0.5460 0.8553 0.057 Uiso 1 1 calc R . .
C5 C 0.6171(4) 0.9499(3) 0.6952(3) 0.0423(8) Uani 1 1 d . . .
H5A H 0.6839 0.9980 0.7556 0.051 Uiso 1 1 calc R . .
H5B H 0.5925 0.9952 0.6513 0.051 Uiso 1 1 calc R . .
C6 C 0.4885(4) 0.8772(3) 0.7119(3) 0.0482(9) Uani 1 1 d . . .
H6A H 0.4476 0.9200 0.7378 0.072 Uiso 1 1 calc R . .
H6B H 0.5122 0.8334 0.7567 0.072 Uiso 1 1 calc R . .
H6C H 0.4208 0.8304 0.6523 0.072 Uiso 1 1 calc R . .
C7 C 0.6223(3) 0.9132(2) 0.4820(2) 0.0279(6) Uani 1 1 d . . .
H7A H 0.5442 0.9261 0.4932 0.033 Uiso 1 1 calc R . .
H7B H 0.5823 0.8547 0.4262 0.033 Uiso 1 1 calc R . .
C8 C 0.7221(3) 1.0150(2) 0.4614(2) 0.0348(7) Uani 1 1 d . . .
H8A H 0.6712 1.0343 0.4059 0.052 Uiso 1 1 calc R . .
H8B H 0.7988 1.0024 0.4491 0.052 Uiso 1 1 calc R . .
H8C H 0.7601 1.0737 0.5158 0.052 Uiso 1 1 calc R . .
C9 C 0.8913(3) 0.7551(2) 0.31036(18) 0.0253(6) Uani 1 1 d . . .
H9A H 0.7903 0.7375 0.2955 0.030 Uiso 1 1 calc R . .
H9B H 0.9012 0.7088 0.2619 0.030 Uiso 1 1 calc R . .
C10 C 0.9671(3) 0.8723(2) 0.3046(2) 0.0315(6) Uani 1 1 d . . .
H10A H 0.9277 0.8833 0.2412 0.047 Uiso 1 1 calc R . .
H10B H 1.0669 0.8901 0.3179 0.047 Uiso 1 1 calc R . .
H10C H 0.9554 0.9186 0.3509 0.047 Uiso 1 1 calc R . .
C11 C 1.0981(3) 0.6394(2) 0.37203(19) 0.0236(5) Uani 1 1 d . . .
H11A H 1.0351 0.6130 0.3058 0.028 Uiso 1 1 calc R . .
H11B H 1.1171 0.5792 0.3954 0.028 Uiso 1 1 calc R . .
C12 C 1.2354(3) 0.7307(3) 0.3765(3) 0.0377(7) Uani 1 1 d . . .
H12A H 1.2798 0.7047 0.3379 0.057 Uiso 1 1 calc R . .
H12B H 1.2981 0.7561 0.4420 0.057 Uiso 1 1 calc R . .
H12C H 1.2163 0.7898 0.3525 0.057 Uiso 1 1 calc R . .
C13 C 1.3282(3) 0.5361(2) 0.6952(2) 0.0253(6) Uani 1 1 d . . .
H13A H 1.2633 0.4905 0.6334 0.030 Uiso 1 1 calc R . .
H13B H 1.3478 0.4884 0.7381 0.030 Uiso 1 1 calc R . .
C14 C 1.4644(3) 0.6104(3) 0.6830(2) 0.0344(7) Uani 1 1 d . . .
H14A H 1.5055 0.5676 0.6577 0.052 Uiso 1 1 calc R . .
H14B H 1.5298 0.6549 0.7443 0.052 Uiso 1 1 calc R . .
H14C H 1.4454 0.6567 0.6394 0.052 Uiso 1 1 calc R . .
C15 C 1.3745(3) 0.6165(3) 0.9118(2) 0.0309(6) Uani 1 1 d . . .
H15A H 1.4136 0.6810 0.9619 0.037 Uiso 1 1 calc R . .
H15B H 1.4536 0.6092 0.8968 0.037 Uiso 1 1 calc R . .
C16 C 1.3000(4) 0.5187(3) 0.9486(2) 0.0450(8) Uani 1 1 d . . .
H16A H 1.3662 0.5125 1.0046 0.067 Uiso 1 1 calc R . .
H16B H 1.2628 0.4543 0.8998 0.067 Uiso 1 1 calc R . .
H16C H 1.2230 0.5262 0.9651 0.067 Uiso 1 1 calc R . .
C17 C 1.1330(4) 0.8020(3) 1.0879(2) 0.0430(8) Uani 1 1 d . . .
H17A H 1.1247 0.8525 1.1337 0.052 Uiso 1 1 calc R . .
H17B H 1.2335 0.8247 1.0963 0.052 Uiso 1 1 calc R . .
C18 C 1.0738(4) 0.6893(4) 1.1082(3) 0.0551(10) Uani 1 1 d . . .
H18A H 1.1253 0.6890 1.1728 0.083 Uiso 1 1 calc R . .
H18B H 1.0834 0.6393 1.0638 0.083 Uiso 1 1 calc R . .
H18C H 0.9747 0.6671 1.1012 0.083 Uiso 1 1 calc R . .
C19 C 0.8829(4) 0.8753(3) 1.0206(2) 0.0402(7) Uani 1 1 d . . .
H19A H 0.9482 0.9055 1.0859 0.048 Uiso 1 1 calc R . .
H19B H 0.8585 0.9326 0.9951 0.048 Uiso 1 1 calc R . .
C20 C 0.7570(5) 0.7864(4) 1.0204(4) 0.0648(12) Uani 1 1 d . . .
H20A H 0.7122 0.8117 1.0591 0.097 Uiso 1 1 calc R . .
H20B H 0.7817 0.7302 1.0464 0.097 Uiso 1 1 calc R . .
H20C H 0.6923 0.7573 0.9557 0.097 Uiso 1 1 calc R . .
C1S C 0.5267(12) 0.9871(9) 1.0387(8) 0.077(3) Uani 0.50 1 d P . .
H1S1 H 0.6040 1.0365 1.0949 0.092 Uiso 0.50 1 calc PR A 1
H1S2 H 0.4845 0.9193 1.0601 0.092 Uiso 0.50 1 calc PR A 1
Cl2 Cl 0.5977(10) 0.9613(4) 0.9781(6) 0.0759(17) Uani 0.46(2) 1 d P . 1
Cl2B Cl 0.5333(15) 0.9364(8) 0.9314(12) 0.104(4) Uani 0.54(2) 1 d P . 2
Cl1 Cl 0.50175(18) 0.77412(17) 0.20695(13) 0.0268(4) Uani 0.684(6) 1 d P B 1
O1S O 0.5351(3) 0.7199(3) 0.2850(3) 0.0315(9) Uani 0.684(6) 1 d P B 1
O2S O 0.3759(4) 0.7002(3) 0.1369(3) 0.0380(10) Uani 0.684(6) 1 d P B 1
O4S O 0.4763(5) 0.8629(3) 0.2402(3) 0.0541(12) Uani 0.684(6) 1 d P B 1
O3S O 0.6143(5) 0.8124(5) 0.1728(4) 0.0615(15) Uani 0.684(6) 1 d P B 1
Cl1B Cl 0.5144(4) 0.7377(5) 0.1975(3) 0.0290(8) Uani 0.316(6) 1 d P B 2
O1SB O 0.449(3) 0.7279(10) 0.2657(11) 0.128(9) Uani 0.316(6) 1 d P B 2
O2SB O 0.4351(18) 0.7541(17) 0.1154(8) 0.104(6) Uani 0.316(6) 1 d P B 2
O4SB O 0.5402(9) 0.6509(7) 0.1694(8) 0.071(4) Uani 0.316(6) 1 d P B 2
O3SB O 0.6396(11) 0.8356(8) 0.2377(12) 0.068(3) Uani 0.316(6) 1 d P B 2

loop_
_atom_site_aniso_label
_atom_site_aniso_U_11
_atom_site_aniso_U_22
_atom_site_aniso_U_33
_atom_site_aniso_U_23
_atom_site_aniso_U_13
_atom_site_aniso_U_12
Fe1 0.01732(19) 0.0193(2) 0.01568(19) 0.00077(14) 0.00147(14) 0.01200(15)
N1 0.0185(10) 0.0200(10) 0.0191(10) 0.0006(8) 0.0028(8) 0.0121(8)
N2 0.0188(10) 0.0196(10) 0.0169(10) 0.0025(8) 0.0028(8) 0.0118(8)
N3 0.0204(10) 0.0249(11) 0.0183(10) 0.0021(9) 0.0030(8) 0.0146(9)
N4 0.0243(11) 0.0280(11) 0.0173(10) -0.0001(9) 0.0017(9) 0.0171(9)
N5 0.0203(10) 0.0219(10) 0.0180(10) 0.0027(8) 0.0041(8) 0.0142(9)
N6 0.0274(12) 0.0240(11) 0.0288(12) 0.0051(10) 0.0074(10) 0.0133(10)
N7 0.0216(11) 0.0257(12) 0.0244(11) 0.0011(9) 0.0035(9) 0.0152(10)
O1 0.0313(12) 0.0250(11) 0.0539(15) -0.0039(10) 0.0077(10) 0.0036(10)
C(A1 0.0253(13) 0.0292(14) 0.0272(14) 0.0051(11) 0.0076(11) 0.0195(12)
C(A2 0.0193(12) 0.0185(12) 0.0218(12) 0.0009(10) 0.0002(10) 0.0110(10)
C(A3 0.0230(12) 0.0197(12) 0.0166(12) 0.0015(10) 0.0013(10) 0.0109(10)
C(A4 0.0187(11) 0.0166(11) 0.0191(12) 0.0016(9) 0.0055(9) 0.0081(9)
C(A5 0.0175(11) 0.0186(11) 0.0238(13) 0.0039(10) 0.0059(10) 0.0107(10)
C(A6 0.0200(12) 0.0293(14) 0.0225(13) 0.0039(11) 0.0013(10) 0.0146(11)
C(A7 0.0280(14) 0.0324(15) 0.0185(13) -0.0016(11) -0.0006(11) 0.0176(12)
C(A8 0.0350(15) 0.0361(15) 0.0224(13) 0.0033(12) 0.0094(12) 0.0241(13)
C(B1 0.0328(15) 0.0402(16) 0.0316(15) 0.0119(13) 0.0100(12) 0.0279(14)
C(B2 0.0202(12) 0.0241(13) 0.0262(13) 0.0032(11) 0.0020(10) 0.0145(11)
C(B3 0.0233(13) 0.0198(12) 0.0180(12) 0.0011(10) 0.0031(10) 0.0098(10)
C(B4 0.0207(12) 0.0164(11) 0.0199(12) 0.0013(9) 0.0059(10) 0.0070(10)
C(B5 0.0196(12) 0.0224(12) 0.0274(13) 0.0071(10) 0.0061(10) 0.0131(10)
C(B6 0.0213(13) 0.0282(14) 0.0273(14) 0.0066(11) 0.0043(11) 0.0146(11)
C(B7 0.0395(17) 0.0409(17) 0.0205(14) -0.0007(12) 0.0041(12) 0.0251(14)
C(B8 0.0439(18) 0.0442(18) 0.0249(14) 0.0036(13) 0.0096(13) 0.0294(15)
C(M1 0.0238(13) 0.0253(13) 0.0176(12) 0.0036(10) -0.0002(10) 0.0156(11)
C(M2 0.0193(12) 0.0181(11) 0.0223(12) 0.0018(10) 0.0068(10) 0.0102(10)
C(M3 0.0273(14) 0.0376(16) 0.0197(13) 0.0026(11) -0.0004(11) 0.0202(13)
C(M4 0.0365(16) 0.0450(17) 0.0284(15) 0.0086(13) 0.0139(12) 0.0312(14)
C1 0.0284(14) 0.0200(12) 0.0248(13) 0.0039(10) 0.0059(11) 0.0139(11)
C2 0.0217(12) 0.0254(13) 0.0203(12) 0.0024(10) 0.0053(10) 0.0128(10)
C3 0.0266(14) 0.0280(14) 0.0235(13) 0.0001(11) 0.0035(11) 0.0137(12)
C4 0.0431(18) 0.0315(16) 0.0297(16) 0.0116(13) 0.0032(13) 0.0106(14)
C5 0.0438(19) 0.060(2) 0.0403(18) 0.0159(16) 0.0152(15) 0.0371(18)
C6 0.047(2) 0.045(2) 0.060(2) 0.0154(18) 0.0170(18) 0.0272(17)
C7 0.0272(14) 0.0335(15) 0.0258(14) 0.0032(11) -0.0008(11) 0.0227(12)
C8 0.0411(17) 0.0327(16) 0.0314(15) 0.0090(13) 0.0009(13) 0.0233(14)
C9 0.0324(14) 0.0276(14) 0.0170(12) 0.0038(10) 0.0035(11) 0.0168(12)
C10 0.0375(16) 0.0347(16) 0.0237(14) 0.0118(12) 0.0078(12) 0.0171(13)
C11 0.0295(14) 0.0242(13) 0.0211(12) 0.0032(10) 0.0097(11) 0.0145(11)
C12 0.0366(17) 0.0330(16) 0.054(2) 0.0105(15) 0.0264(15) 0.0172(14)
C13 0.0266(14) 0.0234(13) 0.0320(14) 0.0052(11) 0.0073(11) 0.0182(11)
C14 0.0317(15) 0.0353(16) 0.0443(18) 0.0037(14) 0.0168(14) 0.0202(13)
C15 0.0279(14) 0.0386(16) 0.0276(14) 0.0050(12) 0.0007(12) 0.0215(13)
C16 0.056(2) 0.0447(19) 0.0351(17) 0.0125(15) 0.0068(16) 0.0264(17)
C17 0.051(2) 0.064(2) 0.0183(14) -0.0017(14) 0.0013(13) 0.0382(19)
C18 0.057(2) 0.090(3) 0.0314(18) 0.0251(19) 0.0155(17) 0.041(2)
C19 0.0468(19) 0.050(2) 0.0338(17) 0.0091(15) 0.0158(15) 0.0286(16)
C20 0.073(3) 0.050(2) 0.084(3) 0.014(2) 0.032(3) 0.035(2)
C1S 0.084(7) 0.078(7) 0.075(7) 0.036(5) 0.017(5) 0.043(6)
Cl2 0.093(3) 0.102(3) 0.072(3) 0.032(3) 0.033(3) 0.075(2)
Cl2B 0.120(6) 0.130(4) 0.145(8) 0.091(5) 0.095(7) 0.093(5)
Cl1 0.0242(6) 0.0257(8) 0.0247(6) 0.0065(6) 0.0020(5) 0.0084(6)
O1S 0.0209(16) 0.0379(19) 0.0313(17) 0.0113(14) -0.0005(14) 0.0133(14)
O2S 0.0306(19) 0.0312(18) 0.035(2) 0.0061(15) -0.0043(15) 0.0057(15)
O4S 0.071(3) 0.040(2) 0.045(2) -0.0009(16) -0.0041(19) 0.033(2)
O3S 0.040(2) 0.073(3) 0.066(3) 0.046(3) 0.016(2) 0.013(2)
Cl1B 0.0237(12) 0.039(2) 0.0248(13) 0.0012(14) 0.0079(9) 0.0150(14)
O1SB 0.23(2) 0.044(6) 0.093(11) -0.001(7) 0.120(14) -0.013(10)
O2SB 0.114(13) 0.171(17) 0.041(6) -0.018(8) -0.010(7) 0.105(13)
O4SB 0.043(5) 0.042(5) 0.108(9) -0.006(5) -0.011(5) 0.026(4)
O3SB 0.043(6) 0.036(5) 0.114(11) 0.011(6) 0.027(7) 0.003(4)

loop_
_atom_type_symbol
_atom_type_description
_atom_type_scat_dispersion_real
_atom_type_scat_dispersion_imag
_atom_type_scat_source
C C 0.0033 0.0016 'International Tables Vol C Tables 4.2.6.8 and 6.1.1.4'
H H 0.0000 0.0000 'International Tables Vol C Tables 4.2.6.8 and 6.1.1.4'
N N 0.0061 0.0033 'International Tables Vol C Tables 4.2.6.8 and 6.1.1.4'
O O 0.0106 0.0060 'International Tables Vol C Tables 4.2.6.8 and 6.1.1.4'
Cl Cl 0.1484 0.1585 'International Tables Vol C Tables 4.2.6.8 and 6.1.1.4'
Fe Fe 0.3463 0.8444 'International Tables Vol C Tables 4.2.6.8 and 6.1.1.4'

loop_
_geom_angle_atom_site_label_1
_geom_angle_atom_site_label_2
_geom_angle_atom_site_label_3
_geom_angle
_geom_angle_site_symmetry_1
_geom_angle_site_symmetry_3
N7 Fe1 N4 87.87(11) . .
N7 Fe1 N3 91.37(10) . .
N4 Fe1 N3 89.91(9) . .
N7 Fe1 N1 92.94(10) . .
N4 Fe1 N1 90.13(9) . .
N3 Fe1 N1 175.69(9) . .
N7 Fe1 N2 92.56(10) . .
N4 Fe1 N2 179.54(9) . .
N3 Fe1 N2 89.91(9) . .
N1 Fe1 N2 90.02(9) . .
N7 Fe1 N5 178.86(10) . .
N4 Fe1 N5 91.28(9) . .
N3 Fe1 N5 89.38(9) . .
N1 Fe1 N5 86.31(9) . .
N2 Fe1 N5 88.29(9) . .
C(A1 N1 C(A2 106.4(2) . .
C(A1 N1 Fe1 126.66(18) . .
C(A2 N1 Fe1 126.84(17) . .
C(A4 N2 C(A3 106.0(2) . .
C(A4 N2 Fe1 127.18(17) . .
C(A3 N2 Fe1 126.72(17) . .
C(A5 N3 C(A6 106.4(2) . .
C(A5 N3 Fe1 126.99(17) . .
C(A6 N3 Fe1 126.32(18) . .
C(A8 N4 C(A7 106.0(2) . .
C(A8 N4 Fe1 127.18(18) . .
C(A7 N4 Fe1 126.46(18) . .
C1 N5 C2 106.3(2) . .
C1 N5 Fe1 132.37(18) . .
C2 N5 Fe1 121.30(18) . .
C1 N6 C3 109.1(2) . .
C1 N6 H6D 125.5 . .
C3 N6 H6D 125.5 . .
O1 N7 Fe1 176.6(2) . .
N1 C(A1 C(M4 125.4(2) . .
N1 C(A1 C(B1 110.0(2) . .
C(M4 C(A1 C(B1 124.5(3) . .
N1 C(A2 C(M1 125.5(2) . .
N1 C(A2 C(B2 110.1(2) . .
C(M1 C(A2 C(B2 124.4(2) . .
N2 C(A3 C(M1 124.8(2) . .
N2 C(A3 C(B3 110.3(2) . .
C(M1 C(A3 C(B3 124.7(2) . .
N2 C(A4 C(M2 125.0(2) . .
N2 C(A4 C(B4 110.2(2) . .
C(M2 C(A4 C(B4 124.8(2) . .
N3 C(A5 C(M2 125.3(2) . .
N3 C(A5 C(B5 109.8(2) . .
C(M2 C(A5 C(B5 124.6(2) . .
N3 C(A6 C(M3 125.4(2) . .
N3 C(A6 C(B6 109.8(2) . .
C(M3 C(A6 C(B6 124.8(2) . .
N4 C(A7 C(M3 125.3(3) . .
N4 C(A7 C(B7 110.1(2) . .
C(M3 C(A7 C(B7 124.5(3) . .
N4 C(A8 C(M4 125.3(3) . .
N4 C(A8 C(B8 110.0(2) . .
C(M4 C(A8 C(B8 124.5(3) . .
C(B2 C(B1 C(A1 106.5(2) . .
C(B2 C(B1 C5 128.5(3) . .
C(A1 C(B1 C5 124.6(3) . .
C(B1 C(B2 C(A2 106.9(2) . .
C(B1 C(B2 C7 128.7(2) . .
C(A2 C(B2 C7 124.1(2) . .
C(B4 C(B3 C(A3 106.6(2) . .
C(B4 C(B3 C9 128.6(2) . .
C(A3 C(B3 C9 124.7(2) . .
C(B3 C(B4 C(A4 106.8(2) . .
C(B3 C(B4 C11 127.2(2) . .
C(A4 C(B4 C11 125.7(2) . .
C(B6 C(B5 C(A5 106.9(2) . .
C(B6 C(B5 C13 128.2(2) . .
C(A5 C(B5 C13 124.8(2) . .
C(B5 C(B6 C(A6 106.9(2) . .
C(B5 C(B6 C15 128.0(2) . .
C(A6 C(B6 C15 125.1(3) . .
C(B8 C(B7 C(A7 106.9(3) . .
C(B8 C(B7 C17 128.0(3) . .
C(A7 C(B7 C17 125.0(3) . .
C(B7 C(B8 C(A8 106.9(3) . .
C(B7 C(B8 C19 128.2(3) . .
C(A8 C(B8 C19 124.8(3) . .
C(A2 C(M1 C(A3 125.4(2) . .
C(A2 C(M1 H(MA 117.3 . .
C(A3 C(M1 H(MA 117.3 . .
C(A5 C(M2 C(A4 125.2(2) . .
C(A5 C(M2 H(MB 117.4 . .
C(A4 C(M2 H(MB 117.4 . .
C(A6 C(M3 C(A7 124.8(3) . .
C(A6 C(M3 H(MC 117.6 . .
C(A7 C(M3 H(MC 117.6 . .
C(A8 C(M4 C(A1 125.3(3) . .
C(A8 C(M4 H(MD 117.3 . .
C(A1 C(M4 H(MD 117.3 . .
N5 C1 N6 109.0(2) . .
N5 C1 C4 130.6(3) . .
N6 C1 C4 120.5(3) . .
C3 C2 N5 109.8(2) . .
C3 C2 H2A 125.1 . .
N5 C2 H2A 125.1 . .
C2 C3 N6 105.8(2) . .
C2 C3 H3A 127.1 . .
N6 C3 H3A 127.1 . .
C1 C4 H4A 109.5 . .
C1 C4 H4B 109.5 . .
H4A C4 H4B 109.5 . .
C1 C4 H4C 109.5 . .
H4A C4 H4C 109.5 . .
H4B C4 H4C 109.5 . .
C6 C5 C(B1 113.8(3) . .
C6 C5 H5A 108.8 . .
C(B1 C5 H5A 108.8 . .
C6 C5 H5B 108.8 . .
C(B1 C5 H5B 108.8 . .
H5A C5 H5B 107.7 . .
C5 C6 H6A 109.5 . .
C5 C6 H6B 109.5 . .
H6A C6 H6B 109.5 . .
C5 C6 H6C 109.5 . .
H6A C6 H6C 109.5 . .
H6B C6 H6C 109.5 . .
C(B2 C7 C8 112.6(2) . .
C(B2 C7 H7A 109.1 . .
C8 C7 H7A 109.1 . .
C(B2 C7 H7B 109.1 . .
C8 C7 H7B 109.1 . .
H7A C7 H7B 107.8 . .
C7 C8 H8A 109.5 . .
C7 C8 H8B 109.5 . .
H8A C8 H8B 109.5 . .
C7 C8 H8C 109.5 . .
H8A C8 H8C 109.5 . .
H8B C8 H8C 109.5 . .
C(B3 C9 C10 113.7(2) . .
C(B3 C9 H9A 108.8 . .
C10 C9 H9A 108.8 . .
C(B3 C9 H9B 108.8 . .
C10 C9 H9B 108.8 . .
H9A C9 H9B 107.7 . .
C9 C10 H10A 109.5 . .
C9 C10 H10B 109.5 . .
H10A C10 H10B 109.5 . .
C9 C10 H10C 109.5 . .
H10A C10 H10C 109.5 . .
H10B C10 H10C 109.5 . .
C(B4 C11 C12 110.4(2) . .
C(B4 C11 H11A 109.6 . .
C12 C11 H11A 109.6 . .
C(B4 C11 H11B 109.6 . .
C12 C11 H11B 109.6 . .
H11A C11 H11B 108.1 . .
C11 C12 H12A 109.5 . .
C11 C12 H12B 109.5 . .
H12A C12 H12B 109.5 . .
C11 C12 H12C 109.5 . .
H12A C12 H12C 109.5 . .
H12B C12 H12C 109.5 . .
C(B5 C13 C14 112.7(2) . .
C(B5 C13 H13A 109.1 . .
C14 C13 H13A 109.1 . .
C(B5 C13 H13B 109.1 . .
C14 C13 H13B 109.1 . .
H13A C13 H13B 107.8 . .
C13 C14 H14A 109.5 . .
C13 C14 H14B 109.5 . .
H14A C14 H14B 109.5 . .
C13 C14 H14C 109.5 . .
H14A C14 H14C 109.5 . .
H14B C14 H14C 109.5 . .
C(B6 C15 C16 112.9(3) . .
C(B6 C15 H15A 109.0 . .
C16 C15 H15A 109.0 . .
C(B6 C15 H15B 109.0 . .
C16 C15 H15B 109.0 . .
H15A C15 H15B 107.8 . .
C15 C16 H16A 109.5 . .
C15 C16 H16B 109.5 . .
H16A C16 H16B 109.5 . .
C15 C16 H16C 109.5 . .
H16A C16 H16C 109.5 . .
H16B C16 H16C 109.5 . .
C(B7 C17 C18 111.8(3) . .
C(B7 C17 H17A 109.2 . .
C18 C17 H17A 109.2 . .
C(B7 C17 H17B 109.2 . .
C18 C17 H17B 109.2 . .
H17A C17 H17B 107.9 . .
C17 C18 H18A 109.5 . .
C17 C18 H18B 109.5 . .
H18A C18 H18B 109.5 . .
C17 C18 H18C 109.5 . .
H18A C18 H18C 109.5 . .
H18B C18 H18C 109.5 . .
C20 C19 C(B8 109.6(3) . .
C20 C19 H19A 109.7 . .
C(B8 C19 H19A 109.7 . .
C20 C19 H19B 109.7 . .
C(B8 C19 H19B 109.7 . .
H19A C19 H19B 108.2 . .
C19 C20 H20A 109.5 . .
C19 C20 H20B 109.5 . .
H20A C20 H20B 109.5 . .
C19 C20 H20C 109.5 . .
H20A C20 H20C 109.5 . .
H20B C20 H20C 109.5 . .
Cl2 C1S Cl2B 147.0(8) . 2_677
Cl2 C1S Cl2 133.1(7) . 2_677
Cl2B C1S Cl2 27.1(5) 2_677 2_677
Cl2 C1S Cl2B 26.4(3) . .
Cl2B C1S Cl2B 134.3(6) 2_677 .
Cl2 C1S Cl2B 111.4(6) 2_677 .
Cl2 C1S H1S1 103.9 . .
Cl2B C1S H1S1 77.2 2_677 .
Cl2 C1S H1S1 103.9 2_677 .
Cl2B C1S H1S1 129.3 . .
Cl2 C1S H1S2 103.9 . .
Cl2B C1S H1S2 107.5 2_677 .
Cl2 C1S H1S2 103.9 2_677 .
Cl2B C1S H1S2 100.1 . .
H1S1 C1S H1S2 105.4 . .
C1S Cl2 C1S 46.9(7) . 2_677
C1S Cl2B C1S 45.7(6) 2_677 .
O3S Cl1 O2S 112.8(4) . .
O3S Cl1 O4S 109.1(4) . .
O2S Cl1 O4S 107.7(3) . .
O3S Cl1 O1S 109.7(3) . .
O2S Cl1 O1S 108.1(2) . .
O4S Cl1 O1S 109.4(3) . .
O2SB Cl1B O4SB 105.1(8) . .
O2SB Cl1B O1SB 110.9(13) . .
O4SB Cl1B O1SB 116.8(10) . .
O2SB Cl1B O3SB 107.1(11) . .
O4SB Cl1B O3SB 113.4(6) . .
O1SB Cl1B O3SB 103.3(9) . .

loop_
_geom_bond_atom_site_label_1
_geom_bond_atom_site_label_2
_geom_bond_distance
_geom_bond_site_symmetry_2
Fe1 N7 1.641(2) .
Fe1 N4 1.990(2) .
Fe1 N3 1.997(2) .
Fe1 N1 1.999(2) .
Fe1 N2 2.000(2) .
Fe1 N5 2.028(2) .
N1 C(A1 1.364(3) .
N1 C(A2 1.366(3) .
N2 C(A4 1.366(3) .
N2 C(A3 1.376(3) .
N3 C(A5 1.370(3) .
N3 C(A6 1.375(3) .
N4 C(A8 1.360(3) .
N4 C(A7 1.373(3) .
N5 C1 1.331(3) .
N5 C2 1.382(3) .
N6 C1 1.348(4) .
N6 C3 1.364(4) .
N6 H6D 0.8800 .
N7 O1 1.133(3) .
C(A1 C(M4 1.376(4) .
C(A1 C(B1 1.452(4) .
C(A2 C(M1 1.378(4) .
C(A2 C(B2 1.443(3) .
C(A3 C(M1 1.381(4) .
C(A3 C(B3 1.438(4) .
C(A4 C(M2 1.382(4) .
C(A4 C(B4 1.444(3) .
C(A5 C(M2 1.376(4) .
C(A5 C(B5 1.446(3) .
C(A6 C(M3 1.378(4) .
C(A6 C(B6 1.445(4) .
C(A7 C(M3 1.380(4) .
C(A7 C(B7 1.434(4) .
C(A8 C(M4 1.376(4) .
C(A8 C(B8 1.444(4) .
C(B1 C(B2 1.352(4) .
C(B1 C5 1.520(4) .
C(B2 C7 1.495(4) .
C(B3 C(B4 1.360(4) .
C(B3 C9 1.497(3) .
C(B4 C11 1.496(4) .
C(B5 C(B6 1.357(4) .
C(B5 C13 1.499(4) .
C(B6 C15 1.499(4) .
C(B7 C(B8 1.345(4) .
C(B7 C17 1.497(4) .
C(B8 C19 1.496(4) .
C(M1 H(MA 0.9500 .
C(M2 H(MB 0.9500 .
C(M3 H(MC 0.9500 .
C(M4 H(MD 0.9500 .
C1 C4 1.480(4) .
C2 C3 1.341(4) .
C2 H2A 0.9500 .
C3 H3A 0.9500 .
C4 H4A 0.9800 .
C4 H4B 0.9800 .
C4 H4C 0.9800 .
C5 C6 1.485(5) .
C5 H5A 0.9900 .
C5 H5B 0.9900 .
C6 H6A 0.9800 .
C6 H6B 0.9800 .
C6 H6C 0.9800 .
C7 C8 1.529(4) .
C7 H7A 0.9900 .
C7 H7B 0.9900 .
C8 H8A 0.9800 .
C8 H8B 0.9800 .
C8 H8C 0.9800 .
C9 C10 1.528(4) .
C9 H9A 0.9900 .
C9 H9B 0.9900 .
C10 H10A 0.9800 .
C10 H10B 0.9800 .
C10 H10C 0.9800 .
C11 C12 1.528(4) .
C11 H11A 0.9900 .
C11 H11B 0.9900 .
C12 H12A 0.9800 .
C12 H12B 0.9800 .
C12 H12C 0.9800 .
C13 C14 1.523(4) .
C13 H13A 0.9900 .
C13 H13B 0.9900 .
C14 H14A 0.9800 .
C14 H14B 0.9800 .
C14 H14C 0.9800 .
C15 C16 1.515(5) .
C15 H15A 0.9900 .
C15 H15B 0.9900 .
C16 H16A 0.9800 .
C16 H16B 0.9800 .
C16 H16C 0.9800 .
C17 C18 1.524(6) .
C17 H17A 0.9900 .
C17 H17B 0.9900 .
C18 H18A 0.9800 .
C18 H18B 0.9800 .
C18 H18C 0.9800 .
C19 C20 1.453(6) .
C19 H19A 0.9900 .
C19 H19B 0.9900 .
C20 H20A 0.9800 .
C20 H20B 0.9800 .
C20 H20C 0.9800 .
C1S Cl2 1.456(12) .
C1S Cl2B 1.535(12) 2_677
C1S Cl2 1.725(13) 2_677
C1S Cl2B 1.747(17) .
C1S H1S1 0.9900 .
C1S H1S2 0.9900 .
Cl2 C1S 1.725(13) 2_677
Cl2B C1S 1.535(12) 2_677
Cl1 O3S 1.398(5) .
Cl1 O2S 1.423(4) .
Cl1 O4S 1.437(4) .
Cl1 O1S 1.468(4) .
Cl1B O2SB 1.387(14) .
Cl1B O4SB 1.389(11) .
Cl1B O1SB 1.393(13) .
Cl1B O3SB 1.443(11) .
